data_7131518
loop_
_publ_author_name
'Martin, Matthew L.'
'Wilson, Claire'
'Boyer, Alistair'

_publ_section_title
;
 Stereodefined synthesis of cyclic amidines by domino 1,7-H shift and
 6&#x3c0; electrocyclisation.
;
_journal_issue 33
_journal_name_full 'Chemical communications (Cambridge, England)'
_journal_page_first 4899
_journal_page_last 4902
_journal_paper_doi 10.1039/d3cc01127e
_journal_volume 59
_journal_year 2023
_chemical_formula_moiety 'C15 H19 N3 O4 S'
_chemical_formula_sum 'C15 H19 N3 O4 S'
_chemical_formula_weight 337.39
_chemical_name_systematic N-(4-nitrobenzenesulfonyl)-trans-1-ethyl-5,6-dimethyl-5,6-dihydropyridin-2-imine
_space_group_crystal_system monoclinic
_space_group_IT_number 14
_space_group_name_Hall '-P 2yn'
_space_group_name_H-M_alt 'P 1 21/n 1'
_atom_sites_solution_hydrogens geom
_atom_sites_solution_primary dual
_audit_creation_date 2019-03-21
_audit_creation_method
;
Olex2 1.2
(compiled 2018.05.29 svn.r3508 for OlexSys, GUI svn.r5506)
;
_audit_update_record
;
2021-11-04 deposited with the CCDC.	2023-03-29 downloaded from the CCDC.
;
_cell_angle_alpha 90
_cell_angle_beta 103.592(7)
_cell_angle_gamma 90
_cell_formula_units_Z 4
_cell_length_a 7.4133(13)
_cell_length_b 26.128(5)
_cell_length_c 8.6554(16)
_cell_measurement_reflns_used 4441
_cell_measurement_temperature 150
_cell_measurement_theta_max 27.958
_cell_measurement_theta_min 2.543
_cell_volume 1629.6(5)
_computing_cell_refinement 'SAINT V8.37A (Bruker-AXS, 2016)'
_computing_data_collection 'APEX3 Ver. 2016.9-0 (Bruker-AXS, 2016)'
_computing_data_reduction 'APEX3 Ver. 2016.9-0 (Bruker-AXS, 2016)'
_computing_molecular_graphics 'Olex2 (Dolomanov et al., 2009)'
_computing_publication_material 'Olex2 (Dolomanov et al., 2009)'
_computing_structure_refinement 'XL (Sheldrick, 2008)'
_computing_structure_solution 'XT (Sheldrick, 2015)'
_diffrn_ambient_temperature 150
_diffrn_detector 'charge integrating pixel array detector'
_diffrn_detector_area_resol_mean 7.4074
_diffrn_detector_type 'Bruker PHOTON II'
_diffrn_measured_fraction_theta_full 0.998
_diffrn_measured_fraction_theta_max 0.997
_diffrn_measurement_device 'four-circle diffractometer'
_diffrn_measurement_device_type 'Bruker D8 VENTURE'
_diffrn_measurement_method '\f and \w scans'
_diffrn_radiation_collimation 'focusing mirrors'
_diffrn_radiation_monochromator 'multilayer mirror optics'
_diffrn_radiation_type MoK\a
_diffrn_radiation_wavelength 0.71073
_diffrn_reflns_av_R_equivalents 0.0594
_diffrn_reflns_av_unetI/netI 0.0649
_diffrn_reflns_Laue_measured_fraction_full 0.998
_diffrn_reflns_Laue_measured_fraction_max 0.997
_diffrn_reflns_limit_h_max 9
_diffrn_reflns_limit_h_min -7
_diffrn_reflns_limit_k_max 34
_diffrn_reflns_limit_k_min -34
_diffrn_reflns_limit_l_max 11
_diffrn_reflns_limit_l_min -11
_diffrn_reflns_number 14811
_diffrn_reflns_point_group_measured_fraction_full 0.998
_diffrn_reflns_point_group_measured_fraction_max 0.997
_diffrn_reflns_theta_full 25.242
_diffrn_reflns_theta_max 28.353
_diffrn_reflns_theta_min 2.543
_diffrn_source 'microfocus sealed tube'
_diffrn_source_type 'INCOATEC I\ms 3.0'
_diffrn_standards_number 0
_exptl_absorpt_coefficient_mu 0.222
_exptl_absorpt_correction_T_max 0.7457
_exptl_absorpt_correction_T_min 0.5836
_exptl_absorpt_correction_type multi-scan
_exptl_absorpt_process_details
'SADABS-2016/2 (Bruker,2016/2) was used for absorption correction. wR2(int) was 0.1305 before and 0.0737 after correction. The Ratio of minimum to maximum transmission is 0.7826. The \l/2 correction factor is Not present.'
_exptl_crystal_colour colourless
_exptl_crystal_colour_primary colourless
_exptl_crystal_density_diffrn 1.375
_exptl_crystal_description plate
_exptl_crystal_F_000 712
_exptl_crystal_size_max 0.4
_exptl_crystal_size_mid 0.26
_exptl_crystal_size_min 0.06
_refine_diff_density_max 0.446
_refine_diff_density_min -0.355
_refine_diff_density_rms 0.062
_refine_ls_extinction_method none
_refine_ls_goodness_of_fit_ref 1.103
_refine_ls_hydrogen_treatment constr
_refine_ls_matrix_type full
_refine_ls_number_parameters 246
_refine_ls_number_reflns 4057
_refine_ls_number_restraints 8
_refine_ls_restrained_S_all 1.104
_refine_ls_R_factor_all 0.1077
_refine_ls_R_factor_gt 0.0738
_refine_ls_shift/su_max 0.000
_refine_ls_shift/su_mean 0.000
_refine_ls_structure_factor_coef Fsqd
_refine_ls_weighting_details 'w=1/[\s^2^(Fo^2^)+(0.0513P)^2^+1.5911P] where P=(Fo^2^+2Fc^2^)/3'
_refine_ls_weighting_scheme calc
_refine_ls_wR_factor_gt 0.1548
_refine_ls_wR_factor_ref 0.1685
_reflns_Friedel_coverage 0.000
_reflns_number_gt 2841
_reflns_number_total 4057
_reflns_threshold_expression 'I > 2\s(I)'
_cod_data_source_file d3cc01127e2.cif
_cod_data_source_block mo_2019gu0023_150k_0m
_cod_depositor_comments 'Adding full bibliography for 7131518.cif.'
_cod_original_cell_volume 1629.5(5)
_cod_database_code 7131518
_shelx_shelxl_version_number 2018/3
_shelx_space_group_comment
;
The symmetry employed for this shelxl refinement is uniquely defined
by the following loop, which should always be used as a source of
symmetry information in preference to the above space-group names.
They are only intended as comments.
;
_shelx_estimated_absorpt_t_max 0.987
_shelx_estimated_absorpt_t_min 0.916
_olex2_refinement_description
;
1. Fixed Uiso
 At 1.2 times of:
  All C(H) groups, All C(H,H) groups
 At 1.5 times of:
  All C(H,H,H) groups
2. Restrained distances
 C2A-C10 = C3-C11A = C2-C11 = C3A-C10A = C9A-C8A = C9-C8 = C4-C3A = C3A-C2A
 1.51 with sigma of 0.01
3. Others
 Fixed Sof: N1(0.8) C2(0.8) H2(0.8) C3(0.8) H3(0.8) H4A(0.8) H4B(0.2) H5A(0.8)
 H5B(0.2) C6(0.8) C8(0.8) H8A(0.8) H8B(0.8) C9(0.8) H9A(0.8) H9B(0.8) H9C(0.8)
 C10(0.2) H10A(0.2) H10B(0.2) H10C(0.2) C11(0.8) H11A(0.8) H11B(0.8) H11C(0.8)
 N1A(0.2) C2A(0.2) H2A(0.2) C3A(0.2) H3A(0.2) C6A(0.2) C8A(0.2) H8AA(0.2)
 H8AB(0.2) C9A(0.2) H9AA(0.2) H9AB(0.2) H9AC(0.2) C10A(0.2) H10D(0.2) H10E(0.2)
 H10F(0.2) C11A(0.8) H11D(0.8) H11E(0.8) H11F(0.8)
4.a Ternary CH refined with riding coordinates:
 C2(H2), C3(H3), C2A(H2A), C3A(H3A)
4.b Secondary CH2 refined with riding coordinates:
 C8(H8A,H8B), C8A(H8AA,H8AB)
4.c Aromatic/amide H refined with riding coordinates:
 C4(H4A), C4(H4B), C5(H5A), C5(H5B), C13(H13), C14(H14), C16(H16), C17(H17)
4.d Idealised Me refined as rotating group:
 C9(H9A,H9B,H9C), C10(H10A,H10B,H10C), C11(H11A,H11B,H11C), C9A(H9AA,H9AB,
 H9AC), C10A(H10D,H10E,H10F), C11A(H11D,H11E,H11F)
;
_olex2_submission_special_instructions 'No special instructions were received'

loop_
_space_group_symop_operation_xyz
'x, y, z'
'-x+1/2, y+1/2, -z+1/2'
'-x, -y, -z'
'x-1/2, -y-1/2, z-1/2'

loop_
_atom_site_label
_atom_site_type_symbol
_atom_site_fract_x
_atom_site_fract_y
_atom_site_fract_z
_atom_site_U_iso_or_equiv
_atom_site_adp_type
_atom_site_occupancy
_atom_site_site_symmetry_order
_atom_site_calc_flag
_atom_site_refinement_flags_posn
_atom_site_refinement_flags_adp
_atom_site_refinement_flags_occupancy
_atom_site_disorder_assembly
_atom_site_disorder_group
S21 S 0.38090(11) 0.38104(3) 0.47722(8) 0.0323(2) Uani 1 1 d . . . . .
O19 O 1.1303(4) 0.51993(10) 0.7806(3) 0.0579(7) Uani 1 1 d . . . . .
O20 O 0.9388(4) 0.55220(9) 0.9076(3) 0.0530(7) Uani 1 1 d . . . . .
O22 O 0.2040(3) 0.40467(9) 0.4692(3) 0.0442(6) Uani 1 1 d . . . . .
O23 O 0.4161(3) 0.33515(8) 0.5708(3) 0.0443(6) Uani 1 1 d . . . . .
N1 N 0.3675(4) 0.34867(12) 0.0527(3) 0.0326(7) Uani 0.8 1 d . . P A 1
N7 N 0.4259(4) 0.37552(11) 0.3074(3) 0.0410(6) Uani 1 1 d . . . . .
N18 N 0.9771(4) 0.52294(10) 0.8084(3) 0.0408(6) Uani 1 1 d . . . . .
C2 C 0.2517(6) 0.32269(16) -0.0866(4) 0.0422(10) Uani 0.8 1 d D . P A 1
H2 H 0.332824 0.315074 -0.161144 0.051 Uiso 0.8 1 calc R . P A 1
C3 C 0.1809(7) 0.27232(18) -0.0405(5) 0.0436(11) Uani 0.8 1 d D . P A 1
H3 H 0.076169 0.261397 -0.129811 0.052 Uiso 0.8 1 calc R . P A 1
C4 C 0.1043(5) 0.27950(14) 0.1029(4) 0.0509(9) Uani 1 1 d D . . . .
H4A H 0.001008 0.259515 0.114000 0.061 Uiso 0.8 1 calc R . P A 1
H4B H 0.038090 0.250639 0.127287 0.061 Uiso 0.2 1 calc R . P A 2
C5 C 0.1754(5) 0.31241(13) 0.2130(4) 0.0436(8) Uani 1 1 d . . . . .
H5A H 0.132258 0.313331 0.307947 0.052 Uiso 0.8 1 calc R . P B 1
H5B H 0.112210 0.322742 0.291375 0.052 Uiso 0.2 1 calc R . P C 2
C6 C 0.3228(7) 0.34863(19) 0.1932(5) 0.0306(10) Uani 0.8 1 d . . P A 1
C8 C 0.5165(7) 0.38054(18) 0.0252(5) 0.0482(12) Uani 0.8 1 d D . P A 1
H8A H 0.529626 0.410774 0.095946 0.058 Uiso 0.8 1 calc R . P A 1
H8B H 0.483631 0.392959 -0.085924 0.058 Uiso 0.8 1 calc R . P A 1
C9 C 0.6984(8) 0.3532(3) 0.0540(10) 0.097(3) Uani 0.8 1 d D . P A 1
H9A H 0.685232 0.322387 -0.012392 0.145 Uiso 0.8 1 calc GR . P A 1
H9B H 0.737320 0.343422 0.166239 0.145 Uiso 0.8 1 calc GR . P A 1
H9C H 0.791956 0.375774 0.026971 0.145 Uiso 0.8 1 calc GR . P A 1
C10A C 0.423(4) 0.2322(8) 0.005(4) 0.080(10) Uiso 0.2 1 d D . P A 2
H10A H 0.555834 0.233561 0.008612 0.119 Uiso 0.2 1 calc GR . P A 2
H10B H 0.362862 0.206727 -0.072840 0.119 Uiso 0.2 1 calc GR . P A 2
H10C H 0.405616 0.222777 0.110613 0.119 Uiso 0.2 1 calc GR . P A 2
C10 C 0.1010(7) 0.3585(2) -0.1716(5) 0.0534(12) Uani 0.8 1 d D . P A 1
H11A H 0.008239 0.362744 -0.108445 0.080 Uiso 0.8 1 calc GR . P A 1
H11B H 0.041490 0.344230 -0.275810 0.080 Uiso 0.8 1 calc GR . P A 1
H11C H 0.155365 0.391889 -0.185803 0.080 Uiso 0.8 1 calc GR . P A 1
C12 C 0.5555(4) 0.42548(10) 0.5646(3) 0.0301(6) Uani 1 1 d . . . . .
C13 C 0.7308(4) 0.42371(11) 0.5332(3) 0.0351(7) Uani 1 1 d . . . . .
H13 H 0.755511 0.400037 0.457417 0.042 Uiso 1 1 calc R . . . .
C14 C 0.8685(4) 0.45604(12) 0.6112(4) 0.0361(7) Uani 1 1 d . . . . .
H14 H 0.988247 0.455517 0.589324 0.043 Uiso 1 1 calc R . . . .
C15 C 0.8278(4) 0.48943(11) 0.7226(3) 0.0331(7) Uani 1 1 d . . . . .
C16 C 0.6553(5) 0.49217(11) 0.7535(4) 0.0361(7) Uani 1 1 d . . . . .
H16 H 0.631440 0.515838 0.829683 0.043 Uiso 1 1 calc R . . . .
C17 C 0.5161(4) 0.46023(11) 0.6731(3) 0.0340(7) Uani 1 1 d . . . . .
H17 H 0.395041 0.462061 0.691853 0.041 Uiso 1 1 calc R . . . .
N1A N 0.435(2) 0.3193(6) 0.0913(17) 0.042(3) Uiso 0.2 1 d . . P A 2
C2A C 0.337(2) 0.2841(6) -0.041(2) 0.049(4) Uiso 0.2 1 d D . P A 2
H2A H 0.370590 0.295052 -0.141122 0.059 Uiso 0.2 1 calc R . P A 2
C3A C 0.128(2) 0.2876(8) -0.0657(14) 0.049(7) Uiso 0.2 1 d D . P A 2
H3A H 0.074584 0.256850 -0.128759 0.059 Uiso 0.2 1 calc R . P A 2
C6A C 0.352(3) 0.3320(8) 0.209(3) 0.039(6) Uiso 0.2 1 d . . P A 2
C8A C 0.624(3) 0.3389(7) 0.078(2) 0.052(5) Uiso 0.2 1 d D . P A 2
H8AA H 0.707475 0.344361 0.184134 0.062 Uiso 0.2 1 calc R . P A 2
H8AB H 0.684068 0.314680 0.017240 0.062 Uiso 0.2 1 calc R . P A 2
C9A C 0.580(4) 0.3885(8) -0.009(3) 0.063(7) Uiso 0.2 1 d D . P A 2
H9AA H 0.497219 0.382094 -0.113981 0.095 Uiso 0.2 1 calc GR . P A 2
H9AB H 0.694571 0.404492 -0.023063 0.095 Uiso 0.2 1 calc GR . P A 2
H9AC H 0.517991 0.411450 0.051550 0.095 Uiso 0.2 1 calc GR . P A 2
C11A C 0.045(4) 0.3341(8) -0.161(3) 0.075(8) Uiso 0.2 1 d D . P A 2
H10D H -0.090603 0.332269 -0.182197 0.112 Uiso 0.2 1 calc GR . P A 2
H10E H 0.083817 0.334878 -0.261279 0.112 Uiso 0.2 1 calc GR . P A 2
H10F H 0.088240 0.365159 -0.099713 0.112 Uiso 0.2 1 calc GR . P A 2
C11 C 0.3277(9) 0.22997(18) -0.0154(7) 0.0589(15) Uani 0.8 1 d D . P A 1
H11D H 0.353734 0.220769 -0.117704 0.088 Uiso 0.8 1 calc GR . P A 1
H11E H 0.281387 0.199848 0.030737 0.088 Uiso 0.8 1 calc GR . P A 1
H11F H 0.441756 0.242175 0.056987 0.088 Uiso 0.8 1 calc GR . P A 1

loop_
_atom_site_aniso_label
_atom_site_aniso_U_11
_atom_site_aniso_U_22
_atom_site_aniso_U_33
_atom_site_aniso_U_23
_atom_site_aniso_U_13
_atom_site_aniso_U_12
S21 0.0434(4) 0.0345(4) 0.0228(3) 0.0018(3) 0.0153(3) -0.0006(3)
O19 0.0490(16) 0.0738(18) 0.0533(16) -0.0155(13) 0.0167(12) -0.0128(13)
O20 0.0717(18) 0.0469(14) 0.0388(14) -0.0122(11) 0.0099(12) -0.0030(12)
O22 0.0436(13) 0.0464(13) 0.0463(14) 0.0002(11) 0.0180(11) -0.0008(10)
O23 0.0701(16) 0.0318(11) 0.0331(12) 0.0026(9) 0.0164(11) -0.0015(11)
N1 0.0409(18) 0.0378(17) 0.0223(15) 0.0024(13) 0.0141(13) 0.0032(15)
N7 0.0442(15) 0.0565(17) 0.0263(13) -0.0052(12) 0.0164(11) -0.0126(13)
N18 0.0528(18) 0.0391(14) 0.0291(14) 0.0000(11) 0.0067(12) -0.0020(13)
C2 0.055(3) 0.052(2) 0.0205(18) -0.0033(17) 0.0105(17) 0.007(2)
C3 0.053(3) 0.045(3) 0.032(2) -0.0123(19) 0.008(2) 0.001(2)
C4 0.066(2) 0.047(2) 0.046(2) -0.0085(16) 0.0252(18) -0.0138(18)
C5 0.0477(19) 0.056(2) 0.0321(17) -0.0030(15) 0.0198(15) -0.0099(16)
C6 0.038(2) 0.032(2) 0.024(2) 0.0043(18) 0.0120(17) 0.006(2)
C8 0.062(3) 0.055(3) 0.038(2) 0.002(2) 0.032(2) -0.012(2)
C9 0.069(4) 0.082(4) 0.161(7) -0.022(5) 0.073(5) -0.021(4)
C10 0.063(3) 0.063(3) 0.030(2) 0.001(2) 0.002(2) 0.009(3)
C12 0.0429(17) 0.0306(14) 0.0179(13) 0.0064(11) 0.0097(12) 0.0064(12)
C13 0.0453(18) 0.0355(16) 0.0269(15) -0.0028(12) 0.0134(13) 0.0057(14)
C14 0.0395(17) 0.0396(16) 0.0319(16) 0.0014(13) 0.0138(13) 0.0036(14)
C15 0.0416(17) 0.0322(15) 0.0247(14) 0.0037(11) 0.0063(13) 0.0014(13)
C16 0.0513(19) 0.0307(15) 0.0286(15) -0.0012(12) 0.0145(14) 0.0056(14)
C17 0.0411(17) 0.0342(15) 0.0305(15) 0.0042(12) 0.0161(13) 0.0048(13)
C11 0.080(5) 0.044(3) 0.053(3) -0.009(2) 0.018(3) 0.004(3)

loop_
_atom_type_symbol
_atom_type_description
_atom_type_scat_dispersion_real
_atom_type_scat_dispersion_imag
_atom_type_scat_source
C C 0.0033 0.0016 'International Tables Vol C Tables 4.2.6.8 and 6.1.1.4'
H H 0.0000 0.0000 'International Tables Vol C Tables 4.2.6.8 and 6.1.1.4'
N N 0.0061 0.0033 'International Tables Vol C Tables 4.2.6.8 and 6.1.1.4'
O O 0.0106 0.0060 'International Tables Vol C Tables 4.2.6.8 and 6.1.1.4'
S S 0.1246 0.1234 'International Tables Vol C Tables 4.2.6.8 and 6.1.1.4'

loop_
_geom_angle_atom_site_label_1
_geom_angle_atom_site_label_2
_geom_angle_atom_site_label_3
_geom_angle
_geom_angle_site_symmetry_1
_geom_angle_site_symmetry_3
_geom_angle_publ_flag
O22 S21 O23 115.39(14) . . ?
O22 S21 N7 112.48(15) . . ?
O22 S21 C12 107.82(14) . . ?
O23 S21 N7 113.35(14) . . ?
O23 S21 C12 106.79(14) . . ?
N7 S21 C12 99.41(13) . . ?
C6 N1 C2 121.6(3) . . ?
C6 N1 C8 120.9(4) . . ?
C8 N1 C2 116.9(3) . . ?
C6 N7 S21 122.5(3) . . ?
C6A N7 S21 118.7(10) . . ?
O19 N18 O20 123.8(3) . . ?
O19 N18 C15 119.3(3) . . ?
O20 N18 C15 116.9(3) . . ?
N1 C2 C3 111.0(3) . . ?
N1 C2 C10 109.6(3) . . ?
C3 C2 C10 114.0(4) . . ?
C2 C3 C11 112.9(4) . . ?
C4 C3 C2 109.6(3) . . ?
C4 C3 C11 111.7(4) . . ?
C5 C4 C3 121.6(4) . . ?
C5 C4 C3A 119.4(9) . . ?
C4 C5 C6 121.3(3) . . ?
C4 C5 C6A 116.2(10) . . ?
N1 C6 C5 116.9(4) . . ?
N7 C6 N1 117.6(4) . . ?
N7 C6 C5 124.9(3) . . ?
N1 C8 C9 113.0(4) . . ?
C13 C12 S21 121.2(2) . . ?
C17 C12 S21 118.0(2) . . ?
C17 C12 C13 120.7(3) . . ?
C14 C13 C12 120.3(3) . . ?
C13 C14 C15 118.1(3) . . ?
C14 C15 N18 117.7(3) . . ?
C16 C15 N18 119.9(3) . . ?
C16 C15 C14 122.4(3) . . ?
C15 C16 C17 119.4(3) . . ?
C16 C17 C12 119.1(3) . . ?
C2A N1A C8A 115.6(14) . . ?
C6A N1A C2A 120.0(16) . . ?
C6A N1A C8A 124.5(17) . . ?
C10A C2A N1A 104.5(16) . . ?
C10A C2A C3A 116.4(17) . . ?
N1A C2A C3A 111.2(15) . . ?
C2A C3A C4 101.5(11) . . ?
C11A C3A C4 120.5(16) . . ?
C11A C3A C2A 113.4(17) . . ?
C5 C6A N7 119.8(17) . . ?
N1A C6A N7 117.3(18) . . ?
N1A C6A C5 121.1(19) . . ?
C9A C8A N1A 103.3(17) . . ?

loop_
_geom_bond_atom_site_label_1
_geom_bond_atom_site_label_2
_geom_bond_distance
_geom_bond_site_symmetry_2
_geom_bond_publ_flag
S21 O22 1.436(2) . ?
S21 O23 1.436(2) . ?
S21 N7 1.589(3) . ?
S21 C12 1.771(3) . ?
O19 N18 1.218(4) . ?
O20 N18 1.231(3) . ?
N1 C2 1.472(5) . ?
N1 C6 1.334(5) . ?
N1 C8 1.447(5) . ?
N7 C6 1.303(5) . ?
N7 C6A 1.45(2) . ?
N18 C15 1.469(4) . ?
C2 C3 1.505(6) . ?
C2 C10 1.510(5) . ?
C3 C4 1.494(5) . ?
C3 C11 1.531(6) . ?
C4 C5 1.299(5) . ?
C4 C3A 1.526(10) . ?
C5 C6 1.485(6) . ?
C5 C6A 1.41(2) . ?
C8 C9 1.494(6) . ?
C10A C2A 1.510(10) . ?
C12 C13 1.390(4) . ?
C12 C17 1.386(4) . ?
C13 C14 1.374(4) . ?
C14 C15 1.386(4) . ?
C15 C16 1.368(4) . ?
C16 C17 1.381(4) . ?
N1A C2A 1.51(2) . ?
N1A C6A 1.35(3) . ?
N1A C8A 1.53(3) . ?
C2A C3A 1.517(10) . ?
C3A C11A 1.513(10) . ?
C8A C9A 1.498(10) . ?

loop_
_geom_torsion_atom_site_label_1
_geom_torsion_atom_site_label_2
_geom_torsion_atom_site_label_3
_geom_torsion_atom_site_label_4
_geom_torsion
_geom_torsion_site_symmetry_1
_geom_torsion_site_symmetry_2
_geom_torsion_site_symmetry_3
_geom_torsion_site_symmetry_4
_geom_torsion_publ_flag
S21 N7 C6 N1 176.6(3) . . . . ?
S21 N7 C6 C5 -12.2(6) . . . . ?
S21 N7 C6A C5 35.0(19) . . . . ?
S21 N7 C6A N1A -160.3(13) . . . . ?
S21 C12 C13 C14 -175.1(2) . . . . ?
S21 C12 C17 C16 174.2(2) . . . . ?
O19 N18 C15 C14 -0.9(4) . . . . ?
O19 N18 C15 C16 179.5(3) . . . . ?
O20 N18 C15 C14 -179.7(3) . . . . ?
O20 N18 C15 C16 0.8(4) . . . . ?
O22 S21 N7 C6 -61.1(4) . . . . ?
O22 S21 N7 C6A -83.6(10) . . . . ?
O22 S21 C12 C13 -153.9(2) . . . . ?
O22 S21 C12 C17 29.9(3) . . . . ?
O23 S21 N7 C6 72.0(4) . . . . ?
O23 S21 N7 C6A 49.5(10) . . . . ?
O23 S21 C12 C13 81.5(3) . . . . ?
O23 S21 C12 C17 -94.6(2) . . . . ?
N1 C2 C3 C4 47.3(5) . . . . ?
N1 C2 C3 C11 -77.8(4) . . . . ?
N7 S21 C12 C13 -36.5(3) . . . . ?
N7 S21 C12 C17 147.4(2) . . . . ?
N18 C15 C16 C17 -179.5(3) . . . . ?
C2 N1 C6 N7 -175.3(4) . . . . ?
C2 N1 C6 C5 12.7(6) . . . . ?
C2 N1 C8 C9 -94.8(5) . . . . ?
C2 C3 C4 C5 -33.8(6) . . . . ?
C3 C4 C5 C6 6.9(6) . . . . ?
C4 C5 C6 N1 5.4(6) . . . . ?
C4 C5 C6 N7 -165.9(4) . . . . ?
C4 C5 C6A N7 168.4(11) . . . . ?
C4 C5 C6A N1A 4(2) . . . . ?
C5 C4 C3A C2A 63.0(14) . . . . ?
C5 C4 C3A C11A -63.2(19) . . . . ?
C6 N1 C2 C3 -40.1(5) . . . . ?
C6 N1 C2 C10 86.8(5) . . . . ?
C6 N1 C8 C9 94.0(6) . . . . ?
C8 N1 C2 C3 148.8(4) . . . . ?
C8 N1 C2 C10 -84.4(5) . . . . ?
C8 N1 C6 N7 -4.6(6) . . . . ?
C8 N1 C6 C5 -176.5(4) . . . . ?
C10A C2A C3A C4 68(2) . . . . ?
C10A C2A C3A C11A -161(2) . . . . ?
C10 C2 C3 C4 -77.1(5) . . . . ?
C10 C2 C3 C11 157.7(4) . . . . ?
C12 S21 N7 C6 -175.0(3) . . . . ?
C12 S21 N7 C6A 162.5(10) . . . . ?
C12 C13 C14 C15 1.0(4) . . . . ?
C13 C12 C17 C16 -2.0(4) . . . . ?
C13 C14 C15 N18 178.5(3) . . . . ?
C13 C14 C15 C16 -1.9(4) . . . . ?
C14 C15 C16 C17 0.9(4) . . . . ?
C15 C16 C17 C12 1.1(4) . . . . ?
C17 C12 C13 C14 0.9(4) . . . . ?
N1A C2A C3A C4 -51.5(17) . . . . ?
N1A C2A C3A C11A 79(2) . . . . ?
C2A N1A C6A N7 -163.9(14) . . . . ?
C2A N1A C6A C5 1(3) . . . . ?
C2A N1A C8A C9A 92.4(19) . . . . ?
C3A C4 C5 C6A -39.4(13) . . . . ?
C6A N1A C2A C10A -99(2) . . . . ?
C6A N1A C2A C3A 27(2) . . . . ?
C6A N1A C8A C9A -87(2) . . . . ?
C8A N1A C2A C10A 82(2) . . . . ?
C8A N1A C2A C3A -151.9(14) . . . . ?
C8A N1A C6A N7 15(3) . . . . ?
C8A N1A C6A C5 179.6(14) . . . . ?
C11 C3 C4 C5 92.1(5) . . . . ?
